data_4310660
loop_
_publ_author_name
'Mousa Al-Noaimi'
'Glenn P. A. Yap'
'Robert J. Crutchley'

_publ_section_title
;
 Outer Sphere Perturbation of Delocalized Mixed-Valence Complexes
;
_journal_name_full 'Inorganic Chemistry'
_journal_page_first 1770
_journal_page_last 1778
_journal_paper_doi 10.1021/ic0349454
_journal_volume 43
_journal_year 2004
_chemical_formula_sum 'C96 H100 F12 N22 O6 P2 Ru2'
_chemical_formula_weight 2150.06
_chemical_name_systematic
;
  ?
;
_space_group_IT_number 2
_symmetry_cell_setting triclinic
_symmetry_space_group_name_Hall '-P 1'
_symmetry_space_group_name_H-M 'P -1'
_atom_sites_solution_hydrogens geom
_atom_sites_solution_primary direct
_atom_sites_solution_secondary difmap
_audit_creation_method SHELXL-97
_cell_angle_alpha 76.176(3)
_cell_angle_beta 81.325(3)
_cell_angle_gamma 79.954(3)
_cell_formula_units_Z 1
_cell_length_a 13.1504(18)
_cell_length_b 13.4147(18)
_cell_length_c 14.3338(18)
_cell_measurement_reflns_used 'reflections from 60 data frames'
_cell_measurement_temperature 203(2)
_cell_measurement_theta_max 28.29
_cell_measurement_theta_min 1.47
_cell_volume 2401.9(6)
_computing_cell_refinement 'Bruker SMART'
_computing_data_collection 'Bruker SMART'
_computing_data_reduction 'Bruker SAINT'
_computing_molecular_graphics 'Bruker SHELXTL'
_computing_publication_material 'Bruker SHELXTL'
_computing_structure_refinement 'SHELXL-97 (Sheldrick, 1997)'
_computing_structure_solution 'SHELXS-97 (Sheldrick, 1990)'
_diffrn_ambient_temperature 203(2)
_diffrn_measured_fraction_theta_full 0.550
_diffrn_measured_fraction_theta_max 0.550
_diffrn_measurement_device_type 'CCD area detector'
_diffrn_measurement_method 'phi and omega scans'
_diffrn_radiation_monochromator graphite
_diffrn_radiation_source 'fine-focus sealed tube'
_diffrn_radiation_type MoK\a
_diffrn_radiation_wavelength 0.71073
_diffrn_reflns_av_R_equivalents 0.0498
_diffrn_reflns_av_sigmaI/netI 0.0792
_diffrn_reflns_limit_h_max 16
_diffrn_reflns_limit_h_min -16
_diffrn_reflns_limit_k_max 17
_diffrn_reflns_limit_k_min -17
_diffrn_reflns_limit_l_max 15
_diffrn_reflns_limit_l_min 0
_diffrn_reflns_number 8477
_diffrn_reflns_theta_full 28.96
_diffrn_reflns_theta_max 28.96
_diffrn_reflns_theta_min 1.58
_diffrn_standards_decay_% <1
_diffrn_standards_number '50 standard frames at start and end'
_exptl_absorpt_coefficient_mu 0.438
_exptl_absorpt_correction_T_max 1.000000
_exptl_absorpt_correction_T_min 0.757626
_exptl_absorpt_correction_type multi-scan
_exptl_absorpt_process_details 'SADABS, Bruker (2000)'
_exptl_crystal_colour red
_exptl_crystal_density_diffrn 1.486
_exptl_crystal_density_method 'not measured'
_exptl_crystal_description plate
_exptl_crystal_F_000 1104
_exptl_crystal_size_max 0.20
_exptl_crystal_size_mid 0.10
_exptl_crystal_size_min 0.02
_refine_diff_density_max 0.886
_refine_diff_density_min -0.689
_refine_diff_density_rms 0.080
_refine_ls_extinction_method none
_refine_ls_goodness_of_fit_ref 1.034
_refine_ls_hydrogen_treatment constr
_refine_ls_matrix_type full
_refine_ls_number_parameters 631
_refine_ls_number_reflns 7004
_refine_ls_number_restraints 0
_refine_ls_restrained_S_all 1.034
_refine_ls_R_factor_all 0.1047
_refine_ls_R_factor_gt 0.0619
_refine_ls_shift/su_max 0.005
_refine_ls_shift/su_mean 0.000
_refine_ls_structure_factor_coef Fsqd
_refine_ls_weighting_details 'calc w=1/[\s^2^(Fo^2^)+(0.0754P)^2^+0.8105P] where P=(Fo^2^+2Fc^2^)/3'
_refine_ls_weighting_scheme calc
_refine_ls_wR_factor_gt 0.1325
_refine_ls_wR_factor_ref 0.1533
_reflns_number_gt 4788
_reflns_number_total 7004
_reflns_threshold_expression >2sigma(I)
_cod_data_source_file ic0349454si20030811_110307.cif
_cod_data_source_block rc2007a
_cod_depositor_comments
;
The following automatic conversions were performed:
'_symmetry_cell_setting' value 'Triclinic' changed to 'triclinic'
according to '/home/saulius/struct/CIF-dictionaries/cif_core.dic'
dictionary named 'cif_core.dic' version 2.4.1 from 2010-06-29.

Automatic conversion script
Id: cif_fix_enum 1527 2010-12-29 10:47:43Z saulius 
;
_cod_database_code 4310660

loop_
_symmetry_equiv_pos_as_xyz
'x, y, z'
'-x, -y, -z'

loop_
_atom_site_label
_atom_site_type_symbol
_atom_site_fract_x
_atom_site_fract_y
_atom_site_fract_z
_atom_site_U_iso_or_equiv
_atom_site_adp_type
_atom_site_occupancy
_atom_site_symmetry_multiplicity
_atom_site_calc_flag
_atom_site_refinement_flags
_atom_site_disorder_assembly
_atom_site_disorder_group
Ru Ru 0.26336(4) 0.05212(4) 0.34876(4) 0.0284(2) Uani 1 1 d . . .
N1 N 0.4121(4) -0.0276(4) 0.3286(4) 0.0291(15) Uani 1 1 d . . .
N2 N 0.3433(3) 0.1402(4) 0.3927(4) 0.0246(14) Uani 1 1 d . . .
N3 N 0.1459(3) 0.1682(4) 0.3819(4) 0.0293(15) Uani 1 1 d . . .
N4 N 0.1889(3) -0.0435(4) 0.2962(4) 0.0304(15) Uani 1 1 d . . .
N5 N 0.2769(4) 0.1176(4) 0.2043(4) 0.0281(15) Uani 1 1 d . . .
N6 N 0.2396(4) -0.0281(4) 0.4891(4) 0.0321(15) Uani 1 1 d . . .
N7 N 0.2095(4) -0.1453(4) 0.6476(4) 0.0330(17) Uani 1 1 d . . .
N8 N 0.0085(5) -0.0462(4) 0.9981(5) 0.0446(19) Uani 1 1 d . . .
C1 C 0.4443(5) -0.1093(5) 0.2892(5) 0.036(2) Uani 1 1 d . . .
H1A H 0.3940 -0.1420 0.2727 0.043 Uiso 1 1 calc R . .
C2 C 0.5484(5) -0.1491(5) 0.2711(5) 0.0373(19) Uani 1 1 d . . .
H2A H 0.5676 -0.2060 0.2413 0.045 Uiso 1 1 calc R . .
C3 C 0.6232(5) -0.1043(5) 0.2973(6) 0.043(2) Uani 1 1 d . . .
H3A H 0.6940 -0.1311 0.2874 0.051 Uiso 1 1 calc R . .
C4 C 0.5922(4) -0.0197(5) 0.3381(5) 0.038(2) Uani 1 1 d . . .
H4A H 0.6421 0.0125 0.3557 0.046 Uiso 1 1 calc R . .
C5 C 0.4868(4) 0.0190(5) 0.3537(5) 0.0274(18) Uani 1 1 d . . .
C6 C 0.4473(4) 0.1108(5) 0.3944(5) 0.0273(18) Uani 1 1 d . . .
C7 C 0.5025(4) 0.1670(5) 0.4333(5) 0.0316(19) Uani 1 1 d . . .
H7A H 0.5744 0.1464 0.4351 0.038 Uiso 1 1 calc R . .
C8 C 0.4548(5) 0.2530(5) 0.4699(5) 0.0311(19) Uani 1 1 d . . .
C9 C 0.3462(4) 0.2800(5) 0.4680(5) 0.0319(18) Uani 1 1 d . . .
H9A H 0.3105 0.3366 0.4932 0.038 Uiso 1 1 calc R . .
C10 C 0.2928(4) 0.2230(5) 0.4289(5) 0.0294(19) Uani 1 1 d . . .
C11 C 0.1788(4) 0.2413(5) 0.4201(5) 0.0312(19) Uani 1 1 d . . .
C12 C 0.1119(5) 0.3231(5) 0.4451(5) 0.0386(19) Uani 1 1 d . . .
H12A H 0.1363 0.3708 0.4718 0.046 Uiso 1 1 calc R . .
C13 C 0.0072(5) 0.3360(5) 0.4309(5) 0.043(2) Uani 1 1 d . . .
H13A H -0.0394 0.3925 0.4471 0.051 Uiso 1 1 calc R . .
C14 C -0.0262(5) 0.2638(5) 0.3926(5) 0.039(2) Uani 1 1 d . . .
H14A H -0.0961 0.2708 0.3817 0.047 Uiso 1 1 calc R . .
C15 C 0.0437(4) 0.1816(5) 0.3706(5) 0.038(2) Uani 1 1 d . . .
H15A H 0.0193 0.1320 0.3464 0.046 Uiso 1 1 calc R . .
C16 C 0.5148(5) 0.3119(5) 0.5125(5) 0.030(2) Uani 1 1 d . . .
C17 C 0.6228(5) 0.3040(5) 0.4903(5) 0.0349(19) Uani 1 1 d . . .
H17A H 0.6565 0.2664 0.4441 0.042 Uiso 1 1 calc R . .
C18 C 0.6805(5) 0.3513(6) 0.5364(6) 0.045(3) Uani 1 1 d . . .
H18A H 0.7530 0.3454 0.5202 0.054 Uiso 1 1 calc R . .
C19 C 0.6343(5) 0.4071(6) 0.6058(6) 0.042(2) Uani 1 1 d . . .
C20 C 0.5261(5) 0.4182(5) 0.6237(6) 0.047(2) Uani 1 1 d . . .
H20A H 0.4919 0.4585 0.6676 0.056 Uiso 1 1 calc R . .
C21 C 0.4675(5) 0.3711(5) 0.5783(6) 0.037(2) Uani 1 1 d . . .
H21A H 0.3948 0.3797 0.5924 0.045 Uiso 1 1 calc R . .
C22 C 0.6973(6) 0.4524(6) 0.6608(6) 0.062(3) Uani 1 1 d . . .
H22A H 0.7706 0.4369 0.6389 0.093 Uiso 1 1 calc R . .
H22B H 0.6847 0.4225 0.7294 0.093 Uiso 1 1 calc R . .
H22C H 0.6771 0.5270 0.6494 0.093 Uiso 1 1 calc R . .
C23 C 0.1456(5) -0.1263(5) 0.3476(5) 0.043(2) Uani 1 1 d . . .
H23A H 0.1363 -0.1371 0.4154 0.052 Uiso 1 1 calc R . .
C24 C 0.1139(5) -0.1965(5) 0.3051(6) 0.044(2) Uani 1 1 d . . .
H24A H 0.0823 -0.2525 0.3436 0.052 Uiso 1 1 calc R . .
C25 C 0.1290(5) -0.1840(6) 0.2062(6) 0.050(2) Uani 1 1 d . . .
H25A H 0.1113 -0.2327 0.1761 0.060 Uiso 1 1 calc R . .
C26 C 0.1707(5) -0.0980(6) 0.1524(6) 0.048(2) Uani 1 1 d . . .
H26A H 0.1814 -0.0873 0.0847 0.058 Uiso 1 1 calc R . .
C27 C 0.1972(5) -0.0265(5) 0.1976(6) 0.035(2) Uani 1 1 d . . .
C28 C 0.2401(5) 0.0683(5) 0.1460(5) 0.0316(19) Uani 1 1 d . . .
C29 C 0.2404(6) 0.1098(6) 0.0472(5) 0.051(2) Uani 1 1 d . . .
H29A H 0.2112 0.0770 0.0087 0.062 Uiso 1 1 calc R . .
C30 C 0.2828(7) 0.1977(6) 0.0063(6) 0.059(3) Uani 1 1 d . . .
H30A H 0.2836 0.2257 -0.0605 0.071 Uiso 1 1 calc R . .
C31 C 0.3247(6) 0.2456(6) 0.0637(6) 0.052(2) Uani 1 1 d . . .
H31A H 0.3560 0.3054 0.0362 0.063 Uiso 1 1 calc R . .
C32 C 0.3201(4) 0.2042(5) 0.1625(5) 0.0382(19) Uani 1 1 d . . .
H32A H 0.3480 0.2374 0.2015 0.046 Uiso 1 1 calc R . .
C33 C 0.2213(4) -0.0785(5) 0.5661(5) 0.0291(18) Uani 1 1 d . . .
C34 C 0.1610(4) -0.1126(5) 0.7318(6) 0.031(2) Uani 1 1 d . . .
C35 C 0.1359(5) -0.1905(6) 0.8132(5) 0.038(2) Uani 1 1 d . . .
H35A H 0.1524 -0.2606 0.8096 0.046 Uiso 1 1 calc R . .
C36 C 0.0881(5) -0.1652(6) 0.8972(6) 0.041(2) Uani 1 1 d . . .
H36A H 0.0717 -0.2184 0.9506 0.049 Uiso 1 1 calc R . .
C37 C 0.0629(5) -0.0630(6) 0.9057(5) 0.039(2) Uani 1 1 d . . .
C38 C 0.0891(5) 0.0156(5) 0.8257(6) 0.038(2) Uani 1 1 d . . .
H38A H 0.0743 0.0854 0.8306 0.046 Uiso 1 1 calc R . .
C39 C 0.1362(4) -0.0092(5) 0.7405(6) 0.030(2) Uani 1 1 d . . .
H39A H 0.1522 0.0441 0.6870 0.036 Uiso 1 1 calc R . .
P P 0.87436(14) 0.63669(16) 0.28226(17) 0.0511(7) Uani 1 1 d . . .
F1 F 0.8144(3) 0.5776(4) 0.3802(3) 0.0705(15) Uani 1 1 d . . .
F2 F 0.9339(4) 0.6956(5) 0.1864(4) 0.0988(19) Uani 1 1 d . . .
F3 F 0.7669(3) 0.6722(4) 0.2367(4) 0.0769(15) Uani 1 1 d . . .
F4 F 0.9804(3) 0.6002(3) 0.3306(4) 0.0782(16) Uani 1 1 d . . .
F5 F 0.8922(3) 0.5333(4) 0.2432(4) 0.0741(15) Uani 1 1 d . . .
F6 F 0.8562(4) 0.7387(3) 0.3255(4) 0.0772(16) Uani 1 1 d . . .
C40 C 0.4502(9) 0.6494(8) 0.7710(7) 0.088(3) Uani 1 1 d . . .
H40A H 0.4171 0.7032 0.7258 0.106 Uiso 1 1 calc R . .
C41 C 0.4465(9) 0.4818(7) 0.8770(8) 0.105(4) Uani 1 1 d . . .
H41A H 0.5095 0.4976 0.8943 0.158 Uiso 1 1 calc R . .
H41B H 0.4623 0.4188 0.8524 0.158 Uiso 1 1 calc R . .
H41C H 0.3957 0.4721 0.9337 0.158 Uiso 1 1 calc R . .
C42 C 0.3076(7) 0.5571(8) 0.7687(8) 0.097(4) Uani 1 1 d . . .
H42A H 0.2889 0.6185 0.7195 0.145 Uiso 1 1 calc R . .
H42B H 0.2524 0.5513 0.8220 0.145 Uiso 1 1 calc R . .
H42C H 0.3176 0.4961 0.7413 0.145 Uiso 1 1 calc R . .
C43 C 0.4396(10) 0.8624(18) 0.0536(8) 0.243(14) Uani 1 1 d . . .
H43A H 0.4651 0.9253 0.0469 0.291 Uiso 1 1 calc R . .
C44 C 0.3837(8) 0.8871(8) -0.1024(7) 0.101(4) Uani 1 1 d . . .
H44A H 0.4151 0.9477 -0.1033 0.151 Uiso 1 1 calc R . .
H44B H 0.3121 0.9085 -0.1160 0.151 Uiso 1 1 calc R . .
H44C H 0.4221 0.8513 -0.1511 0.151 Uiso 1 1 calc R . .
C45 C 0.3417(8) 0.7218(8) 0.0041(8) 0.101(4) Uani 1 1 d . . .
H45A H 0.3484 0.6811 0.0692 0.152 Uiso 1 1 calc R . .
H45B H 0.3786 0.6822 -0.0423 0.152 Uiso 1 1 calc R . .
H45C H 0.2688 0.7385 -0.0059 0.152 Uiso 1 1 calc R . .
C46 C 0.1434(8) 0.4917(8) 0.0118(9) 0.102(4) Uani 1 1 d . . .
H46A H 0.1188 0.4694 -0.0370 0.123 Uiso 1 1 calc R . .
C47 C 0.1641(9) 0.4699(9) 0.1767(8) 0.106(4) Uani 1 1 d . . .
H47A H 0.2036 0.5272 0.1510 0.159 Uiso 1 1 calc R . .
H47B H 0.2088 0.4104 0.2092 0.159 Uiso 1 1 calc R . .
H47C H 0.1065 0.4902 0.2223 0.159 Uiso 1 1 calc R . .
C48 C 0.0632(7) 0.3583(7) 0.1269(8) 0.096(4) Uani 1 1 d . . .
H48A H 0.0398 0.3462 0.0701 0.144 Uiso 1 1 calc R . .
H48B H 0.0035 0.3761 0.1716 0.144 Uiso 1 1 calc R . .
H48C H 0.1054 0.2960 0.1581 0.144 Uiso 1 1 calc R . .
N9 N 0.4055(5) 0.5654(5) 0.8044(5) 0.066(2) Uani 1 1 d . . .
N10 N 0.3865(5) 0.8190(5) -0.0093(5) 0.060(2) Uani 1 1 d . . .
N11 N 0.1246(5) 0.4430(6) 0.0984(6) 0.067(2) Uani 1 1 d . . .
O1 O 0.5309(6) 0.6623(7) 0.7943(6) 0.122(3) Uani 1 1 d . . .
O2 O 0.4363(7) 0.7667(9) 0.1313(8) 0.163(4) Uani 1 1 d . . .
O3 O 0.1921(7) 0.5668(6) -0.0130(6) 0.129(3) Uani 1 1 d . . .

loop_
_atom_site_aniso_label
_atom_site_aniso_U_11
_atom_site_aniso_U_22
_atom_site_aniso_U_33
_atom_site_aniso_U_23
_atom_site_aniso_U_13
_atom_site_aniso_U_12
Ru 0.0252(2) 0.0336(3) 0.0275(4) -0.0058(3) -0.0054(2) -0.00602(19)
N1 0.034(3) 0.029(3) 0.025(4) -0.007(3) -0.005(2) -0.005(2)
N2 0.028(2) 0.028(3) 0.022(4) -0.015(3) -0.003(2) -0.003(2)
N3 0.024(2) 0.037(3) 0.026(4) -0.009(3) -0.003(2) -0.001(2)
N4 0.027(2) 0.034(3) 0.032(4) -0.011(3) -0.005(2) -0.006(2)
N5 0.032(3) 0.032(3) 0.025(4) -0.016(3) -0.001(2) -0.006(2)
N6 0.036(3) 0.039(3) 0.024(4) -0.008(3) -0.006(2) -0.006(2)
N7 0.040(3) 0.034(3) 0.027(4) -0.011(3) 0.001(3) -0.007(2)
N8 0.045(3) 0.046(3) 0.044(4) -0.009(4) -0.013(3) -0.005(3)
C1 0.036(3) 0.034(4) 0.041(6) -0.010(4) -0.008(3) -0.006(3)
C2 0.045(4) 0.031(4) 0.040(5) -0.020(4) -0.004(3) -0.004(3)
C3 0.030(3) 0.040(4) 0.055(6) -0.011(4) -0.004(3) 0.002(3)
C4 0.026(3) 0.043(4) 0.047(6) -0.016(4) -0.003(3) -0.003(3)
C5 0.028(3) 0.028(3) 0.029(5) -0.010(3) -0.002(3) -0.006(2)
C6 0.028(3) 0.035(4) 0.023(4) -0.012(4) -0.005(3) -0.005(3)
C7 0.027(3) 0.036(4) 0.035(5) -0.012(4) -0.007(3) -0.002(3)
C8 0.035(3) 0.034(4) 0.030(5) -0.016(4) -0.009(3) -0.004(3)
C9 0.034(3) 0.027(3) 0.037(5) -0.015(3) -0.008(3) 0.003(3)
C10 0.031(3) 0.033(4) 0.026(5) -0.009(4) -0.002(3) -0.005(3)
C11 0.024(3) 0.036(4) 0.035(5) -0.011(4) -0.004(3) -0.005(3)
C12 0.031(3) 0.046(4) 0.043(5) -0.018(4) -0.006(3) -0.002(3)
C13 0.035(3) 0.042(4) 0.050(6) -0.015(4) -0.003(3) 0.003(3)
C14 0.025(3) 0.047(4) 0.044(5) -0.013(4) -0.008(3) 0.002(3)
C15 0.030(3) 0.044(4) 0.039(5) -0.001(4) -0.006(3) -0.010(3)
C16 0.031(3) 0.032(3) 0.030(5) -0.016(4) -0.003(3) -0.001(3)
C17 0.034(3) 0.038(4) 0.040(5) -0.023(4) -0.001(3) -0.005(3)
C18 0.034(3) 0.046(4) 0.062(7) -0.016(5) -0.015(4) -0.007(3)
C19 0.046(4) 0.036(4) 0.052(7) -0.016(4) -0.018(4) -0.008(3)
C20 0.048(4) 0.047(4) 0.052(6) -0.024(4) -0.008(4) -0.007(3)
C21 0.035(3) 0.042(4) 0.041(6) -0.024(4) -0.006(3) 0.000(3)
C22 0.062(5) 0.059(5) 0.074(7) -0.018(5) -0.027(5) -0.012(4)
C23 0.044(4) 0.043(4) 0.044(5) -0.003(4) -0.011(3) -0.013(3)
C24 0.045(4) 0.041(4) 0.053(6) -0.017(5) -0.010(4) -0.018(3)
C25 0.046(4) 0.049(5) 0.068(7) -0.031(5) -0.022(4) -0.006(3)
C26 0.043(4) 0.058(5) 0.051(6) -0.021(5) -0.016(4) -0.006(4)
C27 0.033(3) 0.043(4) 0.036(5) -0.022(4) -0.009(3) -0.003(3)
C28 0.037(3) 0.045(4) 0.018(5) -0.016(4) -0.003(3) -0.007(3)
C29 0.061(5) 0.068(5) 0.030(5) -0.018(5) -0.009(4) -0.010(4)
C30 0.080(6) 0.075(6) 0.024(5) -0.006(5) -0.003(4) -0.024(5)
C31 0.057(5) 0.052(5) 0.041(6) 0.003(4) 0.005(4) -0.015(4)
C32 0.033(3) 0.046(4) 0.037(5) -0.008(4) -0.001(3) -0.011(3)
C33 0.027(3) 0.031(3) 0.036(5) -0.020(4) -0.009(3) 0.000(2)
C34 0.024(3) 0.043(4) 0.030(5) -0.013(4) -0.005(3) -0.004(3)
C35 0.046(4) 0.043(4) 0.026(6) -0.010(4) 0.002(4) -0.009(3)
C36 0.051(4) 0.045(5) 0.027(6) -0.013(5) 0.002(4) -0.006(3)
C37 0.032(3) 0.062(5) 0.021(5) -0.017(4) 0.004(3) 0.002(3)
C38 0.038(3) 0.036(4) 0.040(6) -0.016(4) -0.003(4) 0.006(3)
C39 0.028(3) 0.037(4) 0.027(5) -0.018(4) 0.003(3) -0.001(3)
P 0.0418(10) 0.0482(12) 0.0646(18) -0.0165(14) -0.0045(10) -0.0057(9)
F1 0.066(3) 0.078(3) 0.066(4) -0.011(3) 0.001(2) -0.019(2)
F2 0.102(4) 0.114(4) 0.081(4) -0.015(4) 0.015(3) -0.049(4)
F3 0.062(3) 0.080(3) 0.091(4) -0.017(3) -0.029(3) -0.001(2)
F4 0.047(2) 0.066(3) 0.131(5) -0.035(3) -0.025(3) -0.001(2)
F5 0.065(3) 0.068(3) 0.104(5) -0.053(3) -0.006(3) -0.006(2)
F6 0.083(3) 0.047(3) 0.112(5) -0.040(3) -0.026(3) 0.005(2)
C40 0.116(9) 0.079(7) 0.073(8) -0.010(6) 0.005(6) -0.043(6)
C41 0.138(10) 0.074(7) 0.086(8) 0.007(6) -0.009(7) -0.006(6)
C42 0.064(6) 0.111(8) 0.127(10) -0.044(8) -0.001(6) -0.028(6)
C43 0.106(10) 0.50(3) 0.038(8) -0.047(13) -0.021(7) 0.176(16)
C44 0.099(8) 0.103(8) 0.077(8) 0.013(7) -0.009(6) 0.002(6)
C45 0.107(8) 0.081(7) 0.112(10) -0.005(7) -0.032(7) -0.011(6)
C46 0.096(8) 0.089(8) 0.108(10) 0.018(7) -0.011(7) -0.028(6)
C47 0.105(9) 0.129(10) 0.095(10) -0.044(8) -0.028(7) -0.003(7)
C48 0.067(6) 0.075(6) 0.128(10) 0.014(6) -0.003(6) -0.020(5)
N9 0.074(5) 0.063(4) 0.066(5) -0.016(4) 0.007(4) -0.033(4)
N10 0.055(4) 0.061(4) 0.061(5) -0.007(4) -0.013(4) -0.007(3)
N11 0.058(4) 0.075(5) 0.059(6) 0.001(5) -0.002(4) -0.014(4)
O1 0.116(6) 0.170(8) 0.112(7) -0.045(6) -0.006(5) -0.094(6)
O2 0.143(8) 0.199(11) 0.185(11) -0.108(9) -0.054(8) -0.004(7)
O3 0.150(7) 0.112(6) 0.118(7) 0.006(5) 0.014(5) -0.066(6)

loop_
_atom_type_symbol
_atom_type_description
_atom_type_scat_dispersion_real
_atom_type_scat_dispersion_imag
_atom_type_scat_source
C C 0.0033 0.0016 'International Tables Vol C Tables 4.2.6.8 and 6.1.1.4'
H H 0.0000 0.0000 'International Tables Vol C Tables 4.2.6.8 and 6.1.1.4'
N N 0.0061 0.0033 'International Tables Vol C Tables 4.2.6.8 and 6.1.1.4'
F F 0.0171 0.0103 'International Tables Vol C Tables 4.2.6.8 and 6.1.1.4'
P P 0.1023 0.0942 'International Tables Vol C Tables 4.2.6.8 and 6.1.1.4'
Ru Ru -1.2594 0.8363 'International Tables Vol C Tables 4.2.6.8 and 6.1.1.4'
O O 0.0106 0.0060 'International Tables Vol C Tables 4.2.6.8 and 6.1.1.4'

loop_
_geom_angle_atom_site_label_1
_geom_angle_atom_site_label_2
_geom_angle_atom_site_label_3
_geom_angle
_geom_angle_site_symmetry_1
_geom_angle_site_symmetry_3
_geom_angle_publ_flag
N2 Ru N5 99.2(2) . . ?
N2 Ru N6 88.6(2) . . ?
N5 Ru N6 172.2(2) . . ?
N2 Ru N4 175.9(2) . . ?
N5 Ru N4 78.7(2) . . ?
N6 Ru N4 93.5(2) . . ?
N2 Ru N1 79.9(2) . . ?
N5 Ru N1 88.4(2) . . ?
N6 Ru N1 92.45(19) . . ?
N4 Ru N1 96.4(2) . . ?
N2 Ru N3 79.0(2) . . ?
N5 Ru N3 93.4(2) . . ?
N6 Ru N3 88.6(2) . . ?
N4 Ru N3 104.55(19) . . ?
N1 Ru N3 158.9(2) . . ?
C1 N1 C5 117.7(5) . . ?
C1 N1 Ru 129.3(4) . . ?
C5 N1 Ru 112.7(4) . . ?
C6 N2 C10 121.2(5) . . ?
C6 N2 Ru 118.6(4) . . ?
C10 N2 Ru 120.0(4) . . ?
C15 N3 C11 116.8(5) . . ?
C15 N3 Ru 128.9(5) . . ?
C11 N3 Ru 114.3(4) . . ?
C23 N4 C27 117.6(6) . . ?
C23 N4 Ru 127.0(5) . . ?
C27 N4 Ru 114.8(4) . . ?
C32 N5 C28 118.1(5) . . ?
C32 N5 Ru 125.3(5) . . ?
C28 N5 Ru 116.6(4) . . ?
C33 N6 Ru 174.3(5) . . ?
C33 N7 C34 120.5(6) . . ?
N8 N8 C37 112.7(9) 2_557 . ?
N1 C1 C2 123.5(6) . . ?
C3 C2 C1 119.2(7) . . ?
C4 C3 C2 118.5(6) . . ?
C3 C4 C5 120.5(6) . . ?
N1 C5 C4 120.6(6) . . ?
N1 C5 C6 115.5(5) . . ?
C4 C5 C6 123.9(5) . . ?
N2 C6 C7 118.9(6) . . ?
N2 C6 C5 113.0(5) . . ?
C7 C6 C5 128.0(5) . . ?
C6 C7 C8 122.1(5) . . ?
C7 C8 C9 117.2(6) . . ?
C7 C8 C16 121.5(5) . . ?
C9 C8 C16 121.3(6) . . ?
C10 C9 C8 119.8(6) . . ?
N2 C10 C9 120.8(5) . . ?
N2 C10 C11 112.3(5) . . ?
C9 C10 C11 126.8(6) . . ?
C12 C11 N3 121.9(5) . . ?
C12 C11 C10 124.0(6) . . ?
N3 C11 C10 114.0(5) . . ?
C11 C12 C13 120.0(7) . . ?
C14 C13 C12 118.5(6) . . ?
C15 C14 C13 119.3(6) . . ?
N3 C15 C14 123.5(6) . . ?
C21 C16 C17 118.1(6) . . ?
C21 C16 C8 121.8(6) . . ?
C17 C16 C8 120.0(7) . . ?
C18 C17 C16 120.3(7) . . ?
C17 C18 C19 122.0(7) . . ?
C20 C19 C18 116.8(6) . . ?
C20 C19 C22 121.1(8) . . ?
C18 C19 C22 122.1(7) . . ?
C21 C20 C19 121.8(8) . . ?
C16 C21 C20 120.9(7) . . ?
N4 C23 C24 122.9(7) . . ?
C25 C24 C23 119.7(7) . . ?
C24 C25 C26 118.0(7) . . ?
C25 C26 C27 120.6(8) . . ?
N4 C27 C26 120.9(6) . . ?
N4 C27 C28 114.8(6) . . ?
C26 C27 C28 124.3(7) . . ?
N5 C28 C29 121.1(6) . . ?
N5 C28 C27 114.2(6) . . ?
C29 C28 C27 124.7(7) . . ?
C30 C29 C28 120.1(7) . . ?
C29 C30 C31 119.4(7) . . ?
C30 C31 C32 119.1(7) . . ?
N5 C32 C31 122.1(7) . . ?
N6 C33 N7 172.0(7) . . ?
C39 C34 N7 125.0(6) . . ?
C39 C34 C35 118.0(8) . . ?
N7 C34 C35 117.1(6) . . ?
C36 C35 C34 120.6(7) . . ?
C35 C36 C37 121.5(7) . . ?
C36 C37 C38 118.6(7) . . ?
C36 C37 N8 116.1(7) . . ?
C38 C37 N8 125.4(7) . . ?
C39 C38 C37 120.3(7) . . ?
C38 C39 C34 121.0(7) . . ?
F2 P F5 91.5(3) . . ?
F2 P F3 90.6(3) . . ?
F5 P F3 90.4(3) . . ?
F2 P F4 90.8(3) . . ?
F5 P F4 89.9(3) . . ?
F3 P F4 178.5(3) . . ?
F2 P F6 90.3(3) . . ?
F5 P F6 178.0(3) . . ?
F3 P F6 90.6(3) . . ?
F4 P F6 89.1(3) . . ?
F2 P F1 179.4(3) . . ?
F5 P F1 89.0(3) . . ?
F3 P F1 89.7(3) . . ?
F4 P F1 88.8(3) . . ?
F6 P F1 89.2(3) . . ?
O1 C40 N9 124.7(11) . . ?
O2 C43 N10 91.4(16) . . ?
O3 C46 N11 124.3(12) . . ?
C40 N9 C41 121.9(9) . . ?
C40 N9 C42 120.0(8) . . ?
C41 N9 C42 118.0(8) . . ?
C44 N10 C45 116.3(8) . . ?
C44 N10 C43 109.9(10) . . ?
C45 N10 C43 133.8(10) . . ?
C46 N11 C47 120.9(9) . . ?
C46 N11 C48 123.8(9) . . ?
C47 N11 C48 115.3(8) . . ?

loop_
_geom_bond_atom_site_label_1
_geom_bond_atom_site_label_2
_geom_bond_distance
_geom_bond_site_symmetry_2
_geom_bond_publ_flag
Ru N2 1.971(5) . ?
Ru N5 2.040(5) . ?
Ru N6 2.049(5) . ?
Ru N4 2.073(5) . ?
Ru N1 2.074(5) . ?
Ru N3 2.081(5) . ?
N1 C1 1.327(8) . ?
N1 C5 1.383(7) . ?
N2 C6 1.358(7) . ?
N2 C10 1.364(8) . ?
N3 C15 1.354(7) . ?
N3 C11 1.388(8) . ?
N4 C23 1.343(8) . ?
N4 C27 1.367(8) . ?
N5 C32 1.351(7) . ?
N5 C28 1.367(8) . ?
N6 C33 1.162(7) . ?
N7 C33 1.299(8) . ?
N7 C34 1.407(8) . ?
N8 N8 1.234(11) 2_557 ?
N8 C37 1.454(9) . ?
C1 C2 1.390(9) . ?
C2 C3 1.377(9) . ?
C3 C4 1.371(9) . ?
C4 C5 1.397(8) . ?
C5 C6 1.469(9) . ?
C6 C7 1.386(8) . ?
C7 C8 1.392(9) . ?
C8 C9 1.414(8) . ?
C8 C16 1.487(9) . ?
C9 C10 1.379(8) . ?
C10 C11 1.496(7) . ?
C11 C12 1.365(9) . ?
C12 C13 1.397(8) . ?
C13 C14 1.382(9) . ?
C14 C15 1.373(9) . ?
C16 C21 1.384(9) . ?
C16 C17 1.398(8) . ?
C17 C18 1.393(10) . ?
C18 C19 1.390(10) . ?
C19 C20 1.395(9) . ?
C19 C22 1.509(10) . ?
C20 C21 1.390(9) . ?
C23 C24 1.385(10) . ?
C24 C25 1.375(10) . ?
C25 C26 1.376(10) . ?
C26 C27 1.393(10) . ?
C27 C28 1.469(9) . ?
C28 C29 1.392(9) . ?
C29 C30 1.358(10) . ?
C30 C31 1.380(11) . ?
C31 C32 1.389(9) . ?
C34 C39 1.400(9) . ?
C34 C35 1.409(8) . ?
C35 C36 1.360(10) . ?
C36 C37 1.384(10) . ?
C37 C38 1.406(9) . ?
C38 C39 1.371(9) . ?
P F2 1.581(5) . ?
P F5 1.584(5) . ?
P F3 1.596(4) . ?
P F4 1.599(4) . ?
P F6 1.600(5) . ?
P F1 1.605(5) . ?
C40 O1 1.210(11) . ?
C40 N9 1.316(10) . ?
C41 N9 1.424(10) . ?
C42 N9 1.487(10) . ?
C43 O2 1.49(2) . ?
C43 N10 1.49(2) . ?
C44 N10 1.427(10) . ?
C45 N10 1.482(11) . ?
C46 O3 1.240(11) . ?
C46 N11 1.267(11) . ?
C47 N11 1.447(11) . ?
C48 N11 1.452(10) . ?

loop_
_geom_torsion_atom_site_label_1
_geom_torsion_atom_site_label_2
_geom_torsion_atom_site_label_3
_geom_torsion_atom_site_label_4
_geom_torsion
_geom_torsion_site_symmetry_1
_geom_torsion_site_symmetry_2
_geom_torsion_site_symmetry_3
_geom_torsion_site_symmetry_4
_geom_torsion_publ_flag
N2 Ru N1 C1 -174.7(6) . . . . ?
N5 Ru N1 C1 -75.0(6) . . . . ?
N6 Ru N1 C1 97.2(6) . . . . ?
N4 Ru N1 C1 3.4(6) . . . . ?
N3 Ru N1 C1 -170.3(5) . . . . ?
N2 Ru N1 C5 -0.6(4) . . . . ?
N5 Ru N1 C5 99.1(4) . . . . ?
N6 Ru N1 C5 -88.7(4) . . . . ?
N4 Ru N1 C5 177.5(4) . . . . ?
N3 Ru N1 C5 3.9(8) . . . . ?
N5 Ru N2 C6 -89.3(4) . . . . ?
N6 Ru N2 C6 90.1(4) . . . . ?
N4 Ru N2 C6 -30(3) . . . . ?
N1 Ru N2 C6 -2.7(4) . . . . ?
N3 Ru N2 C6 179.0(5) . . . . ?
N5 Ru N2 C10 96.8(5) . . . . ?
N6 Ru N2 C10 -83.8(5) . . . . ?
N4 Ru N2 C10 156(3) . . . . ?
N1 Ru N2 C10 -176.5(5) . . . . ?
N3 Ru N2 C10 5.1(4) . . . . ?
N2 Ru N3 C15 176.7(5) . . . . ?
N5 Ru N3 C15 77.9(5) . . . . ?
N6 Ru N3 C15 -94.5(5) . . . . ?
N4 Ru N3 C15 -1.2(5) . . . . ?
N1 Ru N3 C15 172.2(5) . . . . ?
N2 Ru N3 C11 -2.9(4) . . . . ?
N5 Ru N3 C11 -101.6(4) . . . . ?
N6 Ru N3 C11 85.9(4) . . . . ?
N4 Ru N3 C11 179.2(4) . . . . ?
N1 Ru N3 C11 -7.4(8) . . . . ?
N2 Ru N4 C23 120(3) . . . . ?
N5 Ru N4 C23 179.4(6) . . . . ?
N6 Ru N4 C23 -0.4(5) . . . . ?
N1 Ru N4 C23 92.4(5) . . . . ?
N3 Ru N4 C23 -89.9(5) . . . . ?
N2 Ru N4 C27 -51(3) . . . . ?
N5 Ru N4 C27 8.1(4) . . . . ?
N6 Ru N4 C27 -171.8(4) . . . . ?
N1 Ru N4 C27 -78.9(4) . . . . ?
N3 Ru N4 C27 98.7(4) . . . . ?
N2 Ru N5 C32 -6.5(5) . . . . ?
N6 Ru N5 C32 177.9(13) . . . . ?
N4 Ru N5 C32 177.1(5) . . . . ?
N1 Ru N5 C32 -86.0(5) . . . . ?
N3 Ru N5 C32 72.9(5) . . . . ?
N2 Ru N5 C28 172.6(4) . . . . ?
N6 Ru N5 C28 -3.0(18) . . . . ?
N4 Ru N5 C28 -3.8(4) . . . . ?
N1 Ru N5 C28 93.1(5) . . . . ?
N3 Ru N5 C28 -108.0(4) . . . . ?
N2 Ru N6 C33 178(100) . . . . ?
N5 Ru N6 C33 -6(6) . . . . ?
N4 Ru N6 C33 -5(5) . . . . ?
N1 Ru N6 C33 -102(5) . . . . ?
N3 Ru N6 C33 99(5) . . . . ?
C5 N1 C1 C2 -0.7(9) . . . . ?
Ru N1 C1 C2 173.2(5) . . . . ?
N1 C1 C2 C3 1.8(10) . . . . ?
C1 C2 C3 C4 -1.8(10) . . . . ?
C2 C3 C4 C5 0.8(10) . . . . ?
C1 N1 C5 C4 -0.3(9) . . . . ?
Ru N1 C5 C4 -175.2(4) . . . . ?
C1 N1 C5 C6 178.3(5) . . . . ?
Ru N1 C5 C6 3.4(6) . . . . ?
C3 C4 C5 N1 0.3(10) . . . . ?
C3 C4 C5 C6 -178.2(6) . . . . ?
C10 N2 C6 C7 -0.4(8) . . . . ?
Ru N2 C6 C7 -174.2(4) . . . . ?
C10 N2 C6 C5 178.9(5) . . . . ?
Ru N2 C6 C5 5.1(7) . . . . ?
N1 C5 C6 N2 -5.5(8) . . . . ?
C4 C5 C6 N2 173.0(6) . . . . ?
N1 C5 C6 C7 173.8(6) . . . . ?
C4 C5 C6 C7 -7.7(10) . . . . ?
N2 C6 C7 C8 -0.5(9) . . . . ?
C5 C6 C7 C8 -179.8(6) . . . . ?
C6 C7 C8 C9 1.4(9) . . . . ?
C6 C7 C8 C16 179.3(6) . . . . ?
C7 C8 C9 C10 -1.4(9) . . . . ?
C16 C8 C9 C10 -179.3(6) . . . . ?
C6 N2 C10 C9 0.5(9) . . . . ?
Ru N2 C10 C9 174.2(4) . . . . ?
C6 N2 C10 C11 -179.8(5) . . . . ?
Ru N2 C10 C11 -6.1(7) . . . . ?
C8 C9 C10 N2 0.5(9) . . . . ?
C8 C9 C10 C11 -179.3(6) . . . . ?
C15 N3 C11 C12 -0.1(9) . . . . ?
Ru N3 C11 C12 179.5(5) . . . . ?
C15 N3 C11 C10 -179.0(5) . . . . ?
Ru N3 C11 C10 0.7(6) . . . . ?
N2 C10 C11 C12 -175.6(6) . . . . ?
C9 C10 C11 C12 4.2(10) . . . . ?
N2 C10 C11 N3 3.2(7) . . . . ?
C9 C10 C11 N3 -177.0(6) . . . . ?
N3 C11 C12 C13 -1.0(10) . . . . ?
C10 C11 C12 C13 177.7(6) . . . . ?
C11 C12 C13 C14 0.8(10) . . . . ?
C12 C13 C14 C15 0.6(10) . . . . ?
C11 N3 C15 C14 1.6(9) . . . . ?
Ru N3 C15 C14 -177.9(5) . . . . ?
C13 C14 C15 N3 -1.9(10) . . . . ?
C7 C8 C16 C21 -156.5(6) . . . . ?
C9 C8 C16 C21 21.3(9) . . . . ?
C7 C8 C16 C17 20.1(9) . . . . ?
C9 C8 C16 C17 -162.1(6) . . . . ?
C21 C16 C17 C18 2.4(9) . . . . ?
C8 C16 C17 C18 -174.2(6) . . . . ?
C16 C17 C18 C19 0.4(10) . . . . ?
C17 C18 C19 C20 -3.2(10) . . . . ?
C17 C18 C19 C22 175.8(6) . . . . ?
C18 C19 C20 C21 3.3(10) . . . . ?
C22 C19 C20 C21 -175.7(6) . . . . ?
C17 C16 C21 C20 -2.3(9) . . . . ?
C8 C16 C21 C20 174.3(6) . . . . ?
C19 C20 C21 C16 -0.6(10) . . . . ?
C27 N4 C23 C24 3.0(9) . . . . ?
Ru N4 C23 C24 -168.1(5) . . . . ?
N4 C23 C24 C25 1.6(10) . . . . ?
C23 C24 C25 C26 -3.3(10) . . . . ?
C24 C25 C26 C27 0.4(10) . . . . ?
C23 N4 C27 C26 -5.9(9) . . . . ?
Ru N4 C27 C26 166.3(5) . . . . ?
C23 N4 C27 C28 176.9(5) . . . . ?
Ru N4 C27 C28 -10.9(7) . . . . ?
C25 C26 C27 N4 4.4(9) . . . . ?
C25 C26 C27 C28 -178.8(6) . . . . ?
C32 N5 C28 C29 -4.4(9) . . . . ?
Ru N5 C28 C29 176.4(5) . . . . ?
C32 N5 C28 C27 178.4(5) . . . . ?
Ru N5 C28 C27 -0.8(7) . . . . ?
N4 C27 C28 N5 7.7(8) . . . . ?
C26 C27 C28 N5 -169.3(6) . . . . ?
N4 C27 C28 C29 -169.3(6) . . . . ?
C26 C27 C28 C29 13.6(10) . . . . ?
N5 C28 C29 C30 3.6(11) . . . . ?
C27 C28 C29 C30 -179.5(7) . . . . ?
C28 C29 C30 C31 -0.5(12) . . . . ?
C29 C30 C31 C32 -1.6(12) . . . . ?
C28 N5 C32 C31 2.3(9) . . . . ?
Ru N5 C32 C31 -178.6(5) . . . . ?
C30 C31 C32 N5 0.7(11) . . . . ?
Ru N6 C33 N7 70(7) . . . . ?
C34 N7 C33 N6 168(4) . . . . ?
C33 N7 C34 C39 -10.1(8) . . . . ?
C33 N7 C34 C35 170.0(5) . . . . ?
C39 C34 C35 C36 0.7(9) . . . . ?
N7 C34 C35 C36 -179.4(5) . . . . ?
C34 C35 C36 C37 -0.3(10) . . . . ?
C35 C36 C37 C38 -0.9(10) . . . . ?
C35 C36 C37 N8 177.8(6) . . . . ?
N8 N8 C37 C36 177.8(7) 2_557 . . . ?
N8 N8 C37 C38 -3.6(10) 2_557 . . . ?
C36 C37 C38 C39 1.6(9) . . . . ?
N8 C37 C38 C39 -176.9(5) . . . . ?
C37 C38 C39 C34 -1.2(9) . . . . ?
N7 C34 C39 C38 -179.8(5) . . . . ?
C35 C34 C39 C38 0.1(8) . . . . ?
O1 C40 N9 C41 3.4(17) . . . . ?
O1 C40 N9 C42 -178.5(11) . . . . ?
O2 C43 N10 C44 -173.6(7) . . . . ?
O2 C43 N10 C45 3.8(13) . . . . ?
O3 C46 N11 C47 -2.8(17) . . . . ?
O3 C46 N11 C48 176.9(10) . . . . ?
